data_2312100
loop_
_publ_author_name
'Gildenast, Hans'
'Gruszien, Lukas'
'Englert, Ulli'

_publ_section_title
;
 The heterometallic one-dimensional solvated coordination polymer
 [NiPt<sub>2</sub>Cl<sub>6</sub>(TRIP-Py)<sub>4</sub>]<sub>n</sub>.
;
_journal_coeditor_code EF3041
_journal_issue 'Pt 4'
_journal_name_full 'Acta crystallographica. Section C, Structural chemistry'
_journal_page_first 118
_journal_page_last 124
_journal_paper_doi 10.1107/S2053229623001845
_journal_volume 79
_journal_year 2023
_chemical_formula_iupac '[Ni Pt2 Cl6 (C29 H20 N1 P1 Si1)4], 5C H2 Cl2, 20C2 H6 O'
_chemical_formula_moiety 'C116 H80 Cl6 N4 Ni P4 Pt2 Si4, 5(C H2 Cl2), 20(C2 H6 O)'
_chemical_formula_sum 'C161 H210 Cl16 N4 Ni O20 P4 Pt2 Si4'
_chemical_formula_weight 3773.65
_chemical_name_common
;
Hexachloridotetrakis{10-[4-(pyridin-4-yl)phenyl]-9-phospha-10-\
silatriptycene}nickeldiplatinum--dichloromethane--ethanol
(1/5/20), [NiPt~2Cl~6(TRIPPy)~4]
;
_chemical_name_systematic
;<i>catena</i>-Poly[[[dichloridonickel(II)]-bis{\m-10-[4-(pyridin-4-yl)phenyl]-9-phospha-10-silatriptycene}-bis[dichloridoplatinum(II)]-bis{\m-10-[4-(pyridin-4-yl)phenyl]-9-phospha-10-silatriptycene}] dichloromethane
pentasolvate ethanol icosasolvate]
;
_space_group_crystal_system triclinic
_space_group_IT_number 2
_space_group_name_Hall '-P 1'
_space_group_name_H-M_alt 'P -1'
_atom_sites_solution_hydrogens geom
_atom_sites_solution_primary dual
_audit_creation_method SHELXL-2018/3
_cell_angle_alpha 71.313(7)
_cell_angle_beta 81.809(13)
_cell_angle_gamma 78.917(19)
_cell_formula_units_Z 1
_cell_length_a 12.702(7)
_cell_length_b 19.372(10)
_cell_length_c 20.340(7)
_cell_measurement_reflns_used 18294
_cell_measurement_temperature 100(2)
_cell_measurement_theta_max 19.171
_cell_measurement_theta_min 1.154
_cell_volume 4635(4)
_computing_cell_refinement
;
XDS2022 (Kabsch 2010)
;
_computing_data_collection
;
KAPPA (Paulmann, 2023)
;
_computing_data_reduction
;
XDS2022 (Kabsch 2010)
;
_computing_molecular_graphics
;
PLATON (Spek, 2020)
;
_computing_publication_material
;
SHELXL2018 (Sheldrick, 2015b)
;
_computing_structure_refinement
;
SHELXL2018 (Sheldrick, 2015b)
;
_computing_structure_solution
;
SHELXT2018 (Sheldrick, 2015a)
;
_diffrn_ambient_temperature 100(2)
_diffrn_measured_fraction_theta_full 0.999
_diffrn_measured_fraction_theta_max 0.948
_diffrn_measurement_device_type 'Area detector Dectris CdTe on kappa goniometer at EH1 P24, DESY'
_diffrn_measurement_method 'rotation method, \w scans'
_diffrn_radiation_type synchrotron
_diffrn_radiation_wavelength 0.500
_diffrn_reflns_av_R_equivalents 0.0626
_diffrn_reflns_av_unetI/netI 0.0344
_diffrn_reflns_limit_h_max 16
_diffrn_reflns_limit_h_min -15
_diffrn_reflns_limit_k_max 25
_diffrn_reflns_limit_k_min -24
_diffrn_reflns_limit_l_max 25
_diffrn_reflns_limit_l_min -26
_diffrn_reflns_number 161591
_diffrn_reflns_theta_full 17.458
_diffrn_reflns_theta_max 19.171
_diffrn_reflns_theta_min 1.312
_diffrn_source synchrotron
_exptl_absorpt_coefficient_mu 0.784
_exptl_absorpt_correction_T_max 0.8366
_exptl_absorpt_correction_T_min 0.7751
_exptl_absorpt_correction_type multi-scan
_exptl_absorpt_process_details
;
(SADABS; Bruker, 2003)
;
_exptl_crystal_colour colourless
_exptl_crystal_density_diffrn 1.352
_exptl_crystal_description block
_exptl_crystal_F_000 1936
_exptl_crystal_size_max 0.200
_exptl_crystal_size_mid 0.200
_exptl_crystal_size_min 0.100
_refine_diff_density_max 1.584
_refine_diff_density_min -1.037
_refine_ls_extinction_method none
_refine_ls_goodness_of_fit_ref 1.031
_refine_ls_hydrogen_treatment constr
_refine_ls_matrix_type full
_refine_ls_number_parameters 691
_refine_ls_number_reflns 20869
_refine_ls_number_restraints 0
_refine_ls_restrained_S_all 1.031
_refine_ls_R_factor_all 0.0481
_refine_ls_R_factor_gt 0.0359
_refine_ls_shift/su_max 0.002
_refine_ls_shift/su_mean 0.000
_refine_ls_structure_factor_coef Fsqd
_refine_ls_weighting_details 'w=1/[\s^2^(Fo^2^)+(0.0595P)^2^+1.5152P] where P=(Fo^2^+2Fc^2^)/3'
_refine_ls_weighting_scheme calc
_refine_ls_wR_factor_gt 0.1021
_refine_ls_wR_factor_ref 0.1077
_reflns_number_gt 16117
_reflns_number_total 20869
_reflns_threshold_expression 'I > 2\s(I)'
_cod_data_source_file ef3041sup1.cif
_cod_data_source_block I
_cod_database_code 2312100
_shelx_space_group_comment
;
The symmetry employed for this shelxl refinement is uniquely defined
by the following loop, which should always be used as a source of
symmetry information in preference to the above space-group names.
They are only intended as comments.
;
_shelx_estimated_absorpt_t_min 0.859
_shelx_estimated_absorpt_t_max 0.926

loop_
_space_group_symop_operation_xyz
'x, y, z'
'-x, -y, -z'

loop_
_atom_site_type_symbol
_atom_site_label
_atom_site_fract_x
_atom_site_fract_y
_atom_site_fract_z
_atom_site_U_iso_or_equiv
_atom_site_adp_type
_atom_site_calc_flag
_atom_site_occupancy
_atom_site_disorder_assembly
_atom_site_disorder_group
Pt Pt1 -0.24780(2) 0.51481(2) 0.29402(2) 0.06157(6) Uani d 1 . .
Ni Ni1 0.500000 1.000000 0.500000 0.06009(16) Uani d 1 . .
Cl Cl1 -0.34139(10) 0.42920(5) 0.27793(5) 0.0881(3) Uani d 1 . .
Cl Cl2 -0.25151(9) 0.44541(5) 0.41140(4) 0.0804(3) Uani d 1 . .
Cl Cl3 0.33746(8) 1.07104(4) 0.54048(4) 0.0707(2) Uani d 1 . .
P P1 -0.13199(8) 0.57662(4) 0.31726(4) 0.0579(2) Uani d 1 . .
P P2 0.71054(8) 0.58261(4) 1.18539(4) 0.0594(2) Uani d 1 . .
Si Si1 0.00870(9) 0.66614(5) 0.35694(5) 0.0662(3) Uani d 1 . .
Si Si2 0.65048(11) 0.65298(6) 1.03559(5) 0.0747(3) Uani d 1 . .
N N1 0.4055(2) 0.93354(13) 0.47811(13) 0.0615(7) Uani d 1 . .
N N2 0.5147(3) 0.92798(14) 0.60204(14) 0.0638(7) Uani d 1 . .
C C1 -0.1996(3) 0.64304(17) 0.36154(15) 0.0616(8) Uani d 1 . .
C C2 -0.3107(3) 0.6512(2) 0.37812(18) 0.0726(10) Uani d 1 . .
H H2 -0.352297 0.621783 0.366180 0.087 Uiso calc 1 . .
C C3 -0.3602(4) 0.7016(2) 0.4117(2) 0.0857(12) Uani d 1 . .
H H3 -0.435817 0.706440 0.423534 0.103 Uiso calc 1 . .
C C4 -0.3009(4) 0.7455(2) 0.4285(2) 0.0839(12) Uani d 1 . .
H H4 -0.335952 0.781279 0.450499 0.101 Uiso calc 1 . .
C C5 -0.1910(4) 0.73726(19) 0.41323(18) 0.0747(11) Uani d 1 . .
H H5 -0.150370 0.766687 0.425910 0.090 Uiso calc 1 . .
C C6 -0.1384(3) 0.68638(17) 0.37947(16) 0.0655(9) Uani d 1 . .
C C7 -0.0430(3) 0.62890(17) 0.24603(16) 0.0610(8) Uani d 1 . .
C C8 -0.0325(3) 0.62007(18) 0.18006(17) 0.0663(9) Uani d 1 . .
H H8 -0.071849 0.587614 0.170933 0.080 Uiso calc 1 . .
C C9 0.0353(3) 0.6585(2) 0.12800(19) 0.0740(10) Uani d 1 . .
H H9 0.043503 0.652042 0.083080 0.089 Uiso calc 1 . .
C C10 0.0912(4) 0.7064(2) 0.1412(2) 0.0796(11) Uani d 1 . .
H H10 0.134011 0.735560 0.104559 0.096 Uiso calc 1 . .
C C11 0.0850(3) 0.7122(2) 0.2087(2) 0.0742(10) Uani d 1 . .
H H11 0.127244 0.742822 0.218113 0.089 Uiso calc 1 . .
C C12 0.0177(3) 0.67359(18) 0.26177(17) 0.0645(9) Uani d 1 . .
C C13 -0.0241(3) 0.52234(17) 0.37306(15) 0.0610(8) Uani d 1 . .
C C14 0.0016(3) 0.44582(18) 0.39028(16) 0.0653(9) Uani d 1 . .
H H14 -0.039708 0.418773 0.374996 0.078 Uiso calc 1 . .
C C15 0.0870(3) 0.40926(19) 0.42954(18) 0.0701(9) Uani d 1 . .
H H15 0.104350 0.357076 0.441135 0.084 Uiso calc 1 . .
C C16 0.1475(3) 0.4481(2) 0.45208(18) 0.0716(10) Uani d 1 . .
H H16 0.204700 0.422437 0.480352 0.086 Uiso calc 1 . .
C C17 0.1250(3) 0.5241(2) 0.43358(17) 0.0714(10) Uani d 1 . .
H H17 0.168677 0.550287 0.448018 0.086 Uiso calc 1 . .
C C18 0.0390(3) 0.56327(18) 0.39400(16) 0.0634(9) Uani d 1 . .
C C19 0.0894(3) 0.72160(18) 0.38298(18) 0.0682(9) Uani d 1 . .
C C20 0.1114(4) 0.78951(19) 0.33846(19) 0.0802(12) Uani d 1 . .
H H20 0.084450 0.807822 0.293826 0.096 Uiso calc 1 . .
C C21 0.1715(4) 0.83071(19) 0.35790(19) 0.0772(11) Uani d 1 . .
H H21 0.186567 0.876448 0.326142 0.093 Uiso calc 1 . .
C C22 0.2105(3) 0.80613(17) 0.42370(17) 0.0648(9) Uani d 1 . .
C C23 0.1863(3) 0.74037(19) 0.46922(18) 0.0727(10) Uani d 1 . .
H H23 0.210780 0.723180 0.514544 0.087 Uiso calc 1 . .
C C24 0.1257(4) 0.69867(19) 0.44891(18) 0.0767(11) Uani d 1 . .
H H24 0.109036 0.653538 0.481077 0.092 Uiso calc 1 . .
C C25 0.2772(3) 0.84978(17) 0.44334(16) 0.0626(9) Uani d 1 . .
C C30 0.7227(3) 0.68090(17) 1.14695(16) 0.0638(9) Uani d 1 . .
C C31 0.7421(4) 0.72430(18) 1.18428(18) 0.0741(10) Uani d 1 . .
H H31 0.750653 0.703499 1.232681 0.089 Uiso calc 1 . .
C C32 0.7495(4) 0.7982(2) 1.1519(2) 0.0935(14) Uani d 1 . .
H H32 0.764497 0.827659 1.177804 0.112 Uiso calc 1 . .
C C33 0.7350(5) 0.8287(2) 1.0821(2) 0.1035(16) Uani d 1 . .
H H33 0.742610 0.878863 1.059253 0.124 Uiso calc 1 . .
C C34 0.7091(5) 0.7860(2) 1.0448(2) 0.0946(15) Uani d 1 . .
H H34 0.696578 0.807868 0.997051 0.114 Uiso calc 1 . .
C C35 0.7013(4) 0.71205(19) 1.07634(17) 0.0731(10) Uani d 1 . .
C C36 0.5675(3) 0.5910(2) 1.17181(18) 0.0722(10) Uani d 1 . .
C C37 0.4903(4) 0.5728(3) 1.2269(2) 0.0894(12) Uani d 1 . .
H H37 0.510360 0.555013 1.273340 0.107 Uiso calc 1 . .
C C38 0.3836(4) 0.5804(3) 1.2145(3) 0.1151(17) Uani d 1 . .
H H38 0.329718 0.569134 1.252141 0.138 Uiso calc 1 . .
C C39 0.3568(5) 0.6050(4) 1.1452(4) 0.126(2) Uani d 1 . .
H H39 0.284802 0.607087 1.135954 0.152 Uiso calc 1 . .
C C40 0.4325(5) 0.6260(3) 1.0907(3) 0.1032(15) Uani d 1 . .
H H40 0.411884 0.644376 1.044364 0.124 Uiso calc 1 . .
C C41 0.5400(4) 0.6208(2) 1.10275(19) 0.0783(11) Uani d 1 . .
C C42 0.7794(3) 0.53983(17) 1.11977(16) 0.0640(9) Uani d 1 . .
C C43 0.8554(4) 0.47551(19) 1.1399(2) 0.0762(11) Uani d 1 . .
H H43 0.872652 0.455985 1.186972 0.091 Uiso calc 1 . .
C C44 0.9048(5) 0.4409(2) 1.0920(3) 0.0990(15) Uani d 1 . .
H H44 0.955830 0.397246 1.106035 0.119 Uiso calc 1 . .
C C45 0.8809(5) 0.4690(3) 1.0234(3) 0.1097(17) Uani d 1 . .
H H45 0.917069 0.445621 0.990063 0.132 Uiso calc 1 . .
C C46 0.8034(5) 0.5319(2) 1.0029(2) 0.0953(15) Uani d 1 . .
H H46 0.784897 0.549482 0.956098 0.114 Uiso calc 1 . .
C C47 0.7530(4) 0.56904(19) 1.05017(17) 0.0722(10) Uani d 1 . .
C C48 0.6162(4) 0.7046(2) 0.94515(19) 0.0813(12) Uani d 1 . .
C C49 0.5188(5) 0.7547(2) 0.9328(2) 0.0978(15) Uani d 1 . .
H H49 0.468475 0.759504 0.970978 0.117 Uiso calc 1 . .
C C50 0.4963(4) 0.7965(2) 0.8663(2) 0.0922(14) Uani d 1 . .
H H50 0.429898 0.829047 0.858803 0.111 Uiso calc 1 . .
C C51 0.5695(4) 0.79157(19) 0.81019(18) 0.0743(10) Uani d 1 . .
C C52 0.6650(4) 0.7436(2) 0.8214(2) 0.0825(11) Uani d 1 . .
H H52 0.715192 0.739650 0.782915 0.099 Uiso calc 1 . .
C C53 0.6886(4) 0.7008(2) 0.88831(19) 0.0824(11) Uani d 1 . .
H H53 0.755289 0.668589 0.895160 0.099 Uiso calc 1 . .
C C54 0.5486(3) 0.83811(18) 0.73752(17) 0.0700(10) Uani d 1 . .
C C26A 0.3650(7) 0.8758(4) 0.4001(3) 0.073(2) Uani d 0.5 A 1
H H26A 0.380745 0.866694 0.356212 0.087 Uiso calc 0.5 A 1
C C27A 0.4301(7) 0.9145(4) 0.4191(3) 0.0663(19) Uani d 0.5 A 1
H H27A 0.493055 0.927869 0.390011 0.080 Uiso calc 0.5 A 1
C C28A 0.3258(6) 0.9065(3) 0.5224(3) 0.0679(19) Uani d 0.5 A 1
H H28A 0.313484 0.915232 0.566382 0.081 Uiso calc 0.5 A 1
C C29A 0.2598(6) 0.8658(4) 0.5067(4) 0.0683(19) Uani d 0.5 A 1
H H29A 0.201977 0.848688 0.539272 0.082 Uiso calc 0.5 A 1
C C55A 0.5044(8) 0.9117(4) 0.7252(4) 0.078(2) Uani d 0.5 A 1
H H55A 0.484230 0.932357 0.762474 0.094 Uiso calc 0.5 A 1
C C56A 0.4906(7) 0.9535(4) 0.6584(4) 0.073(2) Uani d 0.5 A 1
H H56A 0.462178 1.004310 0.650280 0.087 Uiso calc 0.5 A 1
C C57A 0.5517(7) 0.8554(3) 0.6161(3) 0.072(2) Uani d 0.5 A 1
H H57A 0.565383 0.834537 0.578783 0.086 Uiso calc 0.5 A 1
C C58A 0.5705(7) 0.8100(4) 0.6824(3) 0.075(2) Uani d 0.5 A 1
H H58A 0.598700 0.759225 0.689796 0.090 Uiso calc 0.5 A 1
C C26B 0.2508(6) 0.9263(3) 0.4242(4) 0.069(2) Uani d 0.5 A 2
H H26B 0.189854 0.950550 0.398971 0.082 Uiso calc 0.5 A 2
C C27B 0.3145(7) 0.9664(3) 0.4426(4) 0.071(2) Uani d 0.5 A 2
H H27B 0.295274 1.018489 0.430316 0.085 Uiso calc 0.5 A 2
C C28B 0.4274(6) 0.8613(3) 0.4950(3) 0.0590(16) Uani d 0.5 A 2
H H28B 0.489230 0.837510 0.519544 0.071 Uiso calc 0.5 A 2
C C29B 0.3656(6) 0.8171(3) 0.4793(3) 0.0588(16) Uani d 0.5 A 2
H H29B 0.384981 0.764966 0.493557 0.071 Uiso calc 0.5 A 2
C C55B 0.4445(7) 0.8586(4) 0.7133(3) 0.0690(19) Uani d 0.5 A 2
H H55B 0.383869 0.842161 0.743340 0.083 Uiso calc 0.5 A 2
C C56B 0.4322(7) 0.9030(3) 0.6450(3) 0.0677(19) Uani d 0.5 A 2
H H56B 0.362450 0.915862 0.628661 0.081 Uiso calc 0.5 A 2
C C57B 0.6140(6) 0.9090(4) 0.6241(3) 0.0689(19) Uani d 0.5 A 2
H H57B 0.673096 0.925594 0.592533 0.083 Uiso calc 0.5 A 2
C C58B 0.6323(7) 0.8659(4) 0.6913(4) 0.073(2) Uani d 0.5 A 2
H H58B 0.702983 0.855229 0.705945 0.087 Uiso calc 0.5 A 2

loop_
_atom_site_aniso_label
_atom_site_aniso_U_11
_atom_site_aniso_U_22
_atom_site_aniso_U_33
_atom_site_aniso_U_12
_atom_site_aniso_U_13
_atom_site_aniso_U_23
Pt1 0.09865(11) 0.05017(7) 0.04435(7) -0.03446(6) -0.03229(6) -0.00160(5)
Ni1 0.1002(4) 0.0404(3) 0.0481(3) -0.0289(3) -0.0364(3) -0.0020(2)
Cl1 0.1367(9) 0.0675(5) 0.0747(5) -0.0557(6) -0.0507(6) -0.0010(4)
Cl2 0.1125(7) 0.0818(6) 0.0483(4) -0.0517(5) -0.0360(4) 0.0119(4)
Cl3 0.1054(7) 0.0512(4) 0.0618(4) -0.0257(4) -0.0339(4) -0.0068(3)
P1 0.0903(6) 0.0504(4) 0.0427(4) -0.0317(4) -0.0256(4) -0.0068(3)
P2 0.0948(6) 0.0476(4) 0.0424(4) -0.0224(4) -0.0292(4) -0.0066(3)
Si1 0.1010(7) 0.0525(5) 0.0573(5) -0.0340(5) -0.0358(5) -0.0081(4)
Si2 0.1235(9) 0.0595(5) 0.0453(5) -0.0151(5) -0.0395(5) -0.0076(4)
N1 0.097(2) 0.0448(13) 0.0529(14) -0.0290(13) -0.0341(14) -0.0061(11)
N2 0.103(2) 0.0424(12) 0.0525(14) -0.0273(13) -0.0369(14) -0.0018(10)
C1 0.093(3) 0.0568(17) 0.0433(15) -0.0290(17) -0.0262(15) -0.0082(12)
C2 0.103(3) 0.070(2) 0.0556(18) -0.031(2) -0.0213(18) -0.0174(16)
C3 0.109(3) 0.087(3) 0.071(2) -0.026(2) -0.014(2) -0.029(2)
C4 0.121(4) 0.071(2) 0.072(2) -0.022(2) -0.018(2) -0.0293(19)
C5 0.119(3) 0.0572(19) 0.0580(19) -0.029(2) -0.030(2) -0.0134(15)
C6 0.106(3) 0.0485(16) 0.0505(16) -0.0274(17) -0.0306(17) -0.0072(13)
C7 0.086(2) 0.0540(16) 0.0491(16) -0.0299(16) -0.0242(15) -0.0048(13)
C8 0.096(3) 0.0584(18) 0.0518(17) -0.0300(17) -0.0240(17) -0.0084(14)
C9 0.101(3) 0.068(2) 0.0564(19) -0.030(2) -0.0150(18) -0.0105(16)
C10 0.104(3) 0.070(2) 0.067(2) -0.038(2) -0.013(2) -0.0062(17)
C11 0.098(3) 0.0598(19) 0.072(2) -0.0384(19) -0.0207(19) -0.0079(16)
C12 0.089(2) 0.0543(17) 0.0561(17) -0.0273(16) -0.0264(16) -0.0067(14)
C13 0.092(2) 0.0543(16) 0.0441(15) -0.0274(16) -0.0245(15) -0.0079(12)
C14 0.102(3) 0.0543(17) 0.0478(16) -0.0322(17) -0.0195(16) -0.0092(13)
C15 0.100(3) 0.0560(18) 0.0567(18) -0.0253(18) -0.0241(18) -0.0057(14)
C16 0.094(3) 0.066(2) 0.0565(18) -0.0243(19) -0.0305(18) -0.0030(15)
C17 0.097(3) 0.069(2) 0.0567(18) -0.0313(19) -0.0318(18) -0.0096(15)
C18 0.093(2) 0.0546(17) 0.0519(16) -0.0282(16) -0.0287(16) -0.0092(13)
C19 0.099(3) 0.0543(17) 0.0624(19) -0.0296(17) -0.0377(18) -0.0094(14)
C20 0.134(3) 0.0553(18) 0.065(2) -0.039(2) -0.053(2) -0.0030(15)
C21 0.126(3) 0.0550(18) 0.0624(19) -0.044(2) -0.042(2) -0.0019(15)
C22 0.096(2) 0.0507(16) 0.0579(18) -0.0317(16) -0.0320(17) -0.0085(13)
C23 0.115(3) 0.0582(18) 0.0563(18) -0.0412(19) -0.0393(19) -0.0035(14)
C24 0.122(3) 0.0588(19) 0.0600(19) -0.045(2) -0.036(2) -0.0035(15)
C25 0.096(2) 0.0484(16) 0.0519(16) -0.0294(16) -0.0295(16) -0.0067(13)
C30 0.098(3) 0.0501(16) 0.0466(16) -0.0183(16) -0.0235(16) -0.0079(13)
C31 0.124(3) 0.0514(17) 0.0530(18) -0.0167(19) -0.0322(19) -0.0113(14)
C32 0.168(5) 0.0524(19) 0.070(2) -0.028(2) -0.040(3) -0.0137(17)
C33 0.185(5) 0.051(2) 0.074(3) -0.031(3) -0.037(3) -0.0001(18)
C34 0.173(5) 0.054(2) 0.055(2) -0.022(2) -0.034(2) -0.0021(16)
C35 0.122(3) 0.0527(17) 0.0455(16) -0.0140(19) -0.0269(18) -0.0072(13)
C36 0.099(3) 0.066(2) 0.0568(19) -0.0221(19) -0.0289(19) -0.0117(16)
C37 0.105(3) 0.092(3) 0.074(3) -0.029(2) -0.029(2) -0.013(2)
C38 0.096(4) 0.134(5) 0.113(4) -0.026(3) -0.022(3) -0.025(4)
C39 0.098(4) 0.145(5) 0.140(5) -0.005(4) -0.054(4) -0.038(4)
C40 0.117(4) 0.108(4) 0.088(3) -0.013(3) -0.048(3) -0.019(3)
C41 0.104(3) 0.075(2) 0.062(2) -0.016(2) -0.038(2) -0.0143(17)
C42 0.100(3) 0.0487(16) 0.0520(16) -0.0234(16) -0.0264(17) -0.0124(13)
C43 0.118(3) 0.0528(18) 0.065(2) -0.0174(19) -0.035(2) -0.0138(15)
C44 0.141(4) 0.068(2) 0.094(3) 0.002(3) -0.032(3) -0.034(2)
C45 0.176(5) 0.079(3) 0.081(3) 0.003(3) -0.024(3) -0.041(2)
C46 0.169(5) 0.067(2) 0.056(2) -0.015(3) -0.030(3) -0.0206(18)
C47 0.117(3) 0.0587(18) 0.0476(17) -0.0232(19) -0.0292(18) -0.0107(14)
C48 0.134(4) 0.062(2) 0.0510(19) -0.011(2) -0.039(2) -0.0107(15)
C49 0.157(4) 0.077(3) 0.0485(19) 0.008(3) -0.029(2) -0.0111(18)
C50 0.136(4) 0.074(2) 0.055(2) 0.017(2) -0.032(2) -0.0119(18)
C51 0.118(3) 0.0559(18) 0.0539(19) -0.014(2) -0.037(2) -0.0099(15)
C52 0.112(3) 0.074(2) 0.056(2) -0.011(2) -0.030(2) -0.0045(17)
C53 0.107(3) 0.079(2) 0.056(2) -0.010(2) -0.033(2) -0.0046(17)
C54 0.112(3) 0.0520(17) 0.0515(17) -0.0182(18) -0.0361(19) -0.0072(14)
C26A 0.121(6) 0.059(4) 0.051(3) -0.041(4) -0.033(4) -0.009(3)
C27A 0.104(5) 0.057(3) 0.051(3) -0.043(4) -0.023(3) -0.009(3)
C28A 0.107(6) 0.052(3) 0.056(3) -0.034(4) -0.031(4) -0.008(3)
C29A 0.093(5) 0.051(3) 0.066(4) -0.029(3) -0.030(4) -0.006(3)
C55A 0.130(7) 0.058(4) 0.052(4) -0.013(4) -0.040(4) -0.010(3)
C56A 0.118(6) 0.047(3) 0.061(4) -0.013(4) -0.040(4) -0.012(3)
C57A 0.132(6) 0.040(3) 0.049(3) -0.025(4) -0.039(4) -0.003(2)
C58A 0.133(7) 0.047(3) 0.048(3) -0.016(4) -0.029(4) -0.007(3)
C26B 0.102(5) 0.048(3) 0.067(4) -0.027(3) -0.048(4) -0.008(3)
C27B 0.110(6) 0.045(3) 0.067(4) -0.022(3) -0.051(4) -0.004(3)
C28B 0.092(5) 0.040(3) 0.053(3) -0.020(3) -0.037(3) -0.006(2)
C29B 0.092(5) 0.042(3) 0.049(3) -0.027(3) -0.033(3) -0.002(2)
C55B 0.109(6) 0.053(3) 0.047(3) -0.025(4) -0.028(3) -0.002(3)
C56B 0.109(6) 0.048(3) 0.054(3) -0.024(4) -0.036(4) -0.008(3)
C57B 0.095(5) 0.066(4) 0.054(3) -0.036(4) -0.035(3) -0.004(3)
C58B 0.097(5) 0.066(4) 0.060(4) -0.029(4) -0.040(4) -0.001(3)

loop_
_atom_type_symbol
_atom_type_description
_atom_type_scat_dispersion_real
_atom_type_scat_dispersion_imag
_atom_type_scat_source
C C 0.0007 0.0007 'International Tables Vol C Tables 4.2.6.8 and 6.1.1.4'
H H 0.0000 0.0000 'International Tables Vol C Tables 4.2.6.8 and 6.1.1.4'
N N 0.0019 0.0015 'International Tables Vol C Tables 4.2.6.8 and 6.1.1.4'
O O 0.0106 0.0060 'International Tables Vol C Tables 4.2.6.8 and 6.1.1.4'
Si Si 0.0419 0.0342 'International Tables Vol C Tables 4.2.6.8 and 6.1.1.4'
P P 0.0534 0.0461 'International Tables Vol C Tables 4.2.6.8 and 6.1.1.4'
Cl Cl 0.0817 0.0785 'International Tables Vol C Tables 4.2.6.8 and 6.1.1.4'
Ni Ni 0.2885 0.5880 'International Tables Vol C Tables 4.2.6.8 and 6.1.1.4'
Pt Pt -0.4470 4.7430 'International Tables Vol C Tables 4.2.6.8 and 6.1.1.4'

loop_
_geom_angle_atom_site_label_1
_geom_angle_atom_site_label_2
_geom_angle_atom_site_label_3
_geom_angle_site_symmetry_1
_geom_angle_site_symmetry_3
_geom_angle
_geom_angle_publ_flag
P1 Pt1 P2 . 1_454 103.07(4) ?
P1 Pt1 Cl2 . . 87.07(4) ?
P2 Pt1 Cl2 1_454 . 165.56(4) ?
P1 Pt1 Cl1 . . 168.18(4) ?
P2 Pt1 Cl1 1_454 . 84.82(4) ?
Cl2 Pt1 Cl1 . . 86.88(4) ?
N1 Ni1 N1 2_676 . 180.0 ?
N1 Ni1 N2 2_676 2_676 91.30(10) ?
N1 Ni1 N2 . 2_676 88.71(10) ?
N1 Ni1 N2 2_676 . 88.70(10) ?
N1 Ni1 N2 . . 91.29(10) ?
N2 Ni1 N2 2_676 . 180.0 ?
N1 Ni1 Cl3 2_676 . 89.86(10) ?
N1 Ni1 Cl3 . . 90.14(10) ?
N2 Ni1 Cl3 2_676 . 89.62(10) ?
N2 Ni1 Cl3 . . 90.39(10) ?
N1 Ni1 Cl3 2_676 2_676 90.14(10) ?
N1 Ni1 Cl3 . 2_676 89.86(10) ?
N2 Ni1 Cl3 2_676 2_676 90.39(10) ?
N2 Ni1 Cl3 . 2_676 89.61(10) ?
Cl3 Ni1 Cl3 . 2_676 180.00(3) ?
C1 P1 C13 . . 103.73(15) ?
C1 P1 C7 . . 104.51(15) ?
C13 P1 C7 . . 96.17(16) ?
C1 P1 Pt1 . . 112.13(12) ?
C13 P1 Pt1 . . 117.55(10) ?
C7 P1 Pt1 . . 120.35(10) ?
C42 P2 C30 . . 104.44(16) ?
C42 P2 C36 . . 102.41(17) ?
C30 P2 C36 . . 97.21(17) ?
C42 P2 Pt1 . 1_656 112.15(11) ?
C30 P2 Pt1 . 1_656 124.07(10) ?
C36 P2 Pt1 . 1_656 113.67(12) ?
C19 Si1 C6 . . 114.22(17) ?
C19 Si1 C18 . . 117.44(15) ?
C6 Si1 C18 . . 103.04(16) ?
C19 Si1 C12 . . 117.64(16) ?
C6 Si1 C12 . . 102.99(16) ?
C18 Si1 C12 . . 99.12(15) ?
C47 Si2 C48 . . 118.87(18) ?
C47 Si2 C35 . . 103.99(18) ?
C48 Si2 C35 . . 111.43(17) ?
C47 Si2 C41 . . 101.77(18) ?
C48 Si2 C41 . . 118.6(2) ?
C35 Si2 C41 . . 99.62(18) ?
C28A N1 C27A . . 118.7(4) ?
C28B N1 C27B . . 116.3(4) ?
C28B N1 Ni1 . . 124.2(3) ?
C28A N1 Ni1 . . 122.0(3) ?
C27A N1 Ni1 . . 119.1(3) ?
C27B N1 Ni1 . . 119.5(3) ?
C56B N2 C57B . . 119.5(5) ?
C57A N2 C56A . . 115.6(4) ?
C56B N2 Ni1 . . 123.9(3) ?
C57B N2 Ni1 . . 116.6(3) ?
C57A N2 Ni1 . . 123.2(3) ?
C56A N2 Ni1 . . 121.2(3) ?
C2 C1 C6 . . 119.8(3) ?
C2 C1 P1 . . 121.1(2) ?
C6 C1 P1 . . 119.1(3) ?
C3 C2 C1 . . 120.1(4) ?
C3 C2 H2 . . 120.0 ?
C1 C2 H2 . . 120.0 ?
C2 C3 C4 . . 120.5(5) ?
C2 C3 H3 . . 119.7 ?
C4 C3 H3 . . 119.7 ?
C5 C4 C3 . . 119.9(4) ?
C5 C4 H4 . . 120.1 ?
C3 C4 H4 . . 120.1 ?
C4 C5 C6 . . 120.9(3) ?
C4 C5 H5 . . 119.5 ?
C6 C5 H5 . . 119.5 ?
C5 C6 C1 . . 118.7(4) ?
C5 C6 Si1 . . 126.8(3) ?
C1 C6 Si1 . . 114.4(3) ?
C8 C7 C12 . . 121.3(3) ?
C8 C7 P1 . . 120.6(2) ?
C12 C7 P1 . . 118.0(2) ?
C9 C8 C7 . . 119.8(3) ?
C9 C8 H8 . . 120.1 ?
C7 C8 H8 . . 120.1 ?
C8 C9 C10 . . 119.9(4) ?
C8 C9 H9 . . 120.1 ?
C10 C9 H9 . . 120.1 ?
C9 C10 C11 . . 120.1(3) ?
C9 C10 H10 . . 120.0 ?
C11 C10 H10 . . 120.0 ?
C12 C11 C10 . . 120.6(3) ?
C12 C11 H11 . . 119.7 ?
C10 C11 H11 . . 119.7 ?
C11 C12 C7 . . 118.1(3) ?
C11 C12 Si1 . . 126.9(3) ?
C7 C12 Si1 . . 114.6(2) ?
C14 C13 C18 . . 120.3(3) ?
C14 C13 P1 . . 123.4(2) ?
C18 C13 P1 . . 116.2(2) ?
C15 C14 C13 . . 120.0(3) ?
C15 C14 H14 . . 120.0 ?
C13 C14 H14 . . 120.0 ?
C14 C15 C16 . . 120.4(3) ?
C14 C15 H15 . . 119.8 ?
C16 C15 H15 . . 119.8 ?
C17 C16 C15 . . 120.1(3) ?
C17 C16 H16 . . 119.9 ?
C15 C16 H16 . . 119.9 ?
C16 C17 C18 . . 121.3(3) ?
C16 C17 H17 . . 119.3 ?
C18 C17 H17 . . 119.3 ?
C17 C18 C13 . . 117.8(3) ?
C17 C18 Si1 . . 125.7(2) ?
C13 C18 Si1 . . 116.1(2) ?
C24 C19 C20 . . 117.4(3) ?
C24 C19 Si1 . . 121.2(2) ?
C20 C19 Si1 . . 121.3(2) ?
C21 C20 C19 . . 121.2(3) ?
C21 C20 H20 . . 119.4 ?
C19 C20 H20 . . 119.4 ?
C20 C21 C22 . . 120.9(3) ?
C20 C21 H21 . . 119.5 ?
C22 C21 H21 . . 119.5 ?
C23 C22 C21 . . 118.6(3) ?
C23 C22 C25 . . 120.9(3) ?
C21 C22 C25 . . 120.5(3) ?
C22 C23 C24 . . 120.1(3) ?
C22 C23 H23 . . 119.9 ?
C24 C23 H23 . . 119.9 ?
C19 C24 C23 . . 121.6(3) ?
C19 C24 H24 . . 119.2 ?
C23 C24 H24 . . 119.2 ?
C29B C25 C26B . . 118.6(4) ?
C26A C25 C29A . . 115.3(4) ?
C29B C25 C22 . . 121.7(3) ?
C26A C25 C22 . . 121.3(4) ?
C26B C25 C22 . . 119.7(4) ?
C29A C25 C22 . . 123.4(4) ?
C31 C30 C35 . . 120.5(3) ?
C31 C30 P2 . . 123.7(2) ?
C35 C30 P2 . . 115.6(2) ?
C30 C31 C32 . . 120.5(3) ?
C30 C31 H31 . . 119.7 ?
C32 C31 H31 . . 119.7 ?
C33 C32 C31 . . 119.7(4) ?
C33 C32 H32 . . 120.1 ?
C31 C32 H32 . . 120.1 ?
C32 C33 C34 . . 119.9(4) ?
C32 C33 H33 . . 120.0 ?
C34 C33 H33 . . 120.0 ?
C35 C34 C33 . . 121.0(3) ?
C35 C34 H34 . . 119.5 ?
C33 C34 H34 . . 119.5 ?
C34 C35 C30 . . 118.0(3) ?
C34 C35 Si2 . . 124.7(3) ?
C30 C35 Si2 . . 117.0(3) ?
C37 C36 C41 . . 121.5(4) ?
C37 C36 P2 . . 121.9(3) ?
C41 C36 P2 . . 116.5(3) ?
C36 C37 C38 . . 120.1(4) ?
C36 C37 H37 . . 119.9 ?
C38 C37 H37 . . 119.9 ?
C37 C38 C39 . . 118.6(5) ?
C37 C38 H38 . . 120.7 ?
C39 C38 H38 . . 120.7 ?
C40 C39 C38 . . 121.2(5) ?
C40 C39 H39 . . 119.4 ?
C38 C39 H39 . . 119.4 ?
C39 C40 C41 . . 120.5(5) ?
C39 C40 H40 . . 119.7 ?
C41 C40 H40 . . 119.7 ?
C40 C41 C36 . . 117.8(4) ?
C40 C41 Si2 . . 125.9(3) ?
C36 C41 Si2 . . 116.2(3) ?
C43 C42 C47 . . 120.3(3) ?
C43 C42 P2 . . 119.4(3) ?
C47 C42 P2 . . 120.3(3) ?
C44 C43 C42 . . 120.3(4) ?
C44 C43 H43 . . 119.9 ?
C42 C43 H43 . . 119.9 ?
C43 C44 C45 . . 120.4(4) ?
C43 C44 H44 . . 119.8 ?
C45 C44 H44 . . 119.8 ?
C44 C45 C46 . . 120.0(4) ?
C44 C45 H45 . . 120.0 ?
C46 C45 H45 . . 120.0 ?
C47 C46 C45 . . 120.9(4) ?
C47 C46 H46 . . 119.5 ?
C45 C46 H46 . . 119.5 ?
C46 C47 C42 . . 118.1(4) ?
C46 C47 Si2 . . 129.0(3) ?
C42 C47 Si2 . . 112.9(3) ?
C53 C48 C49 . . 117.7(3) ?
C53 C48 Si2 . . 121.4(3) ?
C49 C48 Si2 . . 120.6(3) ?
C50 C49 C48 . . 120.8(4) ?
C50 C49 H49 . . 119.6 ?
C48 C49 H49 . . 119.6 ?
C49 C50 C51 . . 120.5(4) ?
C49 C50 H50 . . 119.8 ?
C51 C50 H50 . . 119.8 ?
C52 C51 C50 . . 119.4(3) ?
C52 C51 C54 . . 119.0(4) ?
C50 C51 C54 . . 121.6(4) ?
C51 C52 C53 . . 120.7(4) ?
C51 C52 H52 . . 119.7 ?
C53 C52 H52 . . 119.7 ?
C48 C53 C52 . . 120.9(4) ?
C48 C53 H53 . . 119.6 ?
C52 C53 H53 . . 119.6 ?
C58A C54 C55A . . 118.5(5) ?
C58B C54 C55B . . 116.9(4) ?
C58A C54 C51 . . 122.0(4) ?
C55A C54 C51 . . 119.4(4) ?
C58B C54 C51 . . 120.0(4) ?
C55B C54 C51 . . 123.0(4) ?
C27A C26A C25 . . 121.7(6) ?
C27A C26A H26A . . 119.1 ?
C25 C26A H26A . . 119.1 ?
N1 C27A C26A . . 120.9(7) ?
N1 C27A H27A . . 119.6 ?
C26A C27A H27A . . 119.6 ?
N1 C28A C29A . . 122.3(6) ?
N1 C28A H28A . . 118.9 ?
C29A C28A H28A . . 118.9 ?
C28A C29A C25 . . 120.7(7) ?
C28A C29A H29A . . 119.7 ?
C25 C29A H29A . . 119.7 ?
C56A C55A C54 . . 118.3(7) ?
C56A C55A H55A . . 120.9 ?
C54 C55A H55A . . 120.9 ?
C55A C56A N2 . . 124.7(6) ?
C55A C56A H56A . . 117.6 ?
N2 C56A H56A . . 117.6 ?
N2 C57A C58A . . 122.8(6) ?
N2 C57A H57A . . 118.6 ?
C58A C57A H57A . . 118.6 ?
C54 C58A C57A . . 119.9(6) ?
C54 C58A H58A . . 120.1 ?
C57A C58A H58A . . 120.1 ?
C27B C26B C25 . . 119.0(6) ?
C27B C26B H26B . . 120.5 ?
C25 C26B H26B . . 120.5 ?
C26B C27B N1 . . 122.6(6) ?
C26B C27B H27B . . 118.7 ?
N1 C27B H27B . . 118.7 ?
N1 C28B C29B . . 124.2(5) ?
N1 C28B H28B . . 117.9 ?
C29B C28B H28B . . 117.9 ?
C25 C29B C28B . . 119.2(5) ?
C25 C29B H29B . . 120.4 ?
C28B C29B H29B . . 120.4 ?
C56B C55B C54 . . 119.2(7) ?
C56B C55B H55B . . 120.4 ?
C54 C55B H55B . . 120.4 ?
N2 C56B C55B . . 122.1(7) ?
N2 C56B H56B . . 119.0 ?
C55B C56B H56B . . 119.0 ?
N2 C57B C58B . . 121.7(7) ?
N2 C57B H57B . . 119.1 ?
C58B C57B H57B . . 119.1 ?
C57B C58B C54 . . 120.5(6) ?
C57B C58B H58B . . 119.8 ?
C54 C58B H58B . . 119.8 ?

loop_
_geom_bond_atom_site_label_1
_geom_bond_atom_site_label_2
_geom_bond_site_symmetry_2
_geom_bond_distance
_geom_bond_publ_flag
Pt1 P1 . 2.2493(11) ?
Pt1 P2 1_454 2.2567(10) ?
Pt1 Cl2 . 2.3335(11) ?
Pt1 Cl1 . 2.3426(12) ?
Ni1 N1 2_676 2.100(2) ?
Ni1 N1 . 2.100(2) ?
Ni1 N2 2_676 2.108(2) ?
Ni1 N2 . 2.108(3) ?
Ni1 Cl3 . 2.4461(14) ?
Ni1 Cl3 2_676 2.4461(14) ?
P1 C1 . 1.817(4) ?
P1 C13 . 1.842(3) ?
P1 C7 . 1.853(3) ?
P2 C42 . 1.825(4) ?
P2 C30 . 1.840(3) ?
P2 C36 . 1.845(4) ?
Si1 C19 . 1.852(3) ?
Si1 C6 . 1.856(4) ?
Si1 C18 . 1.874(3) ?
Si1 C12 . 1.883(4) ?
Si2 C47 . 1.848(4) ?
Si2 C48 . 1.859(4) ?
Si2 C35 . 1.860(4) ?
Si2 C41 . 1.862(5) ?
N1 C28B . 1.313(6) ?
N1 C28A . 1.324(8) ?
N1 C27A . 1.345(7) ?
N1 C27B . 1.387(7) ?
N2 C56B . 1.326(8) ?
N2 C57B . 1.343(8) ?
N2 C57A . 1.344(7) ?
N2 C56A . 1.362(8) ?
C1 C2 . 1.394(5) ?
C1 C6 . 1.404(4) ?
C2 C3 . 1.374(6) ?
C2 H2 . 0.9500 ?
C3 C4 . 1.382(6) ?
C3 H3 . 0.9500 ?
C4 C5 . 1.376(6) ?
C4 H4 . 0.9500 ?
C5 C6 . 1.392(5) ?
C5 H5 . 0.9500 ?
C7 C8 . 1.391(5) ?
C7 C12 . 1.397(4) ?
C8 C9 . 1.377(5) ?
C8 H8 . 0.9500 ?
C9 C10 . 1.382(5) ?
C9 H9 . 0.9500 ?
C10 C11 . 1.402(5) ?
C10 H10 . 0.9500 ?
C11 C12 . 1.386(5) ?
C11 H11 . 0.9500 ?
C13 C14 . 1.393(5) ?
C13 C18 . 1.419(4) ?
C14 C15 . 1.381(5) ?
C14 H14 . 0.9500 ?
C15 C16 . 1.382(5) ?
C15 H15 . 0.9500 ?
C16 C17 . 1.380(5) ?
C16 H16 . 0.9500 ?
C17 C18 . 1.398(5) ?
C17 H17 . 0.9500 ?
C19 C24 . 1.387(4) ?
C19 C20 . 1.391(4) ?
C20 C21 . 1.378(4) ?
C20 H20 . 0.9500 ?
C21 C22 . 1.398(4) ?
C21 H21 . 0.9500 ?
C22 C23 . 1.374(4) ?
C22 C25 . 1.477(4) ?
C23 C24 . 1.400(4) ?
C23 H23 . 0.9500 ?
C24 H24 . 0.9500 ?
C25 C29B . 1.364(7) ?
C25 C26A . 1.386(9) ?
C25 C26B . 1.391(7) ?
C25 C29A . 1.398(8) ?
C30 C31 . 1.374(5) ?
C30 C35 . 1.412(4) ?
C31 C32 . 1.386(5) ?
C31 H31 . 0.9500 ?
C32 C33 . 1.377(6) ?
C32 H32 . 0.9500 ?
C33 C34 . 1.395(6) ?
C33 H33 . 0.9500 ?
C34 C35 . 1.385(5) ?
C34 H34 . 0.9500 ?
C36 C37 . 1.382(6) ?
C36 C41 . 1.404(5) ?
C37 C38 . 1.384(7) ?
C37 H37 . 0.9500 ?
C38 C39 . 1.406(8) ?
C38 H38 . 0.9500 ?
C39 C40 . 1.370(8) ?
C39 H39 . 0.9500 ?
C40 C41 . 1.401(7) ?
C40 H40 . 0.9500 ?
C42 C43 . 1.406(5) ?
C42 C47 . 1.409(4) ?
C43 C44 . 1.371(6) ?
C43 H43 . 0.9500 ?
C44 C45 . 1.381(7) ?
C44 H44 . 0.9500 ?
C45 C46 . 1.399(7) ?
C45 H45 . 0.9500 ?
C46 C47 . 1.395(6) ?
C46 H46 . 0.9500 ?
C48 C53 . 1.383(6) ?
C48 C49 . 1.416(7) ?
C49 C50 . 1.374(5) ?
C49 H49 . 0.9500 ?
C50 C51 . 1.382(6) ?
C50 H50 . 0.9500 ?
C51 C52 . 1.377(6) ?
C51 C54 . 1.495(4) ?
C52 C53 . 1.388(5) ?
C52 H52 . 0.9500 ?
C53 H53 . 0.9500 ?
C54 C58A . 1.370(8) ?
C54 C55A . 1.382(8) ?
C54 C58B . 1.384(9) ?
C54 C55B . 1.416(9) ?
C26A C27A . 1.383(8) ?
C26A H26A . 0.9500 ?
C27A H27A . 0.9500 ?
C28A C29A . 1.384(9) ?
C28A H28A . 0.9500 ?
C29A H29A . 0.9500 ?
C55A C56A . 1.357(9) ?
C55A H55A . 0.9500 ?
C56A H56A . 0.9500 ?
C57A C58A . 1.378(8) ?
C57A H57A . 0.9500 ?
C58A H58A . 0.9500 ?
C26B C27B . 1.383(8) ?
C26B H26B . 0.9500 ?
C27B H27B . 0.9500 ?
C28B C29B . 1.398(7) ?
C28B H28B . 0.9500 ?
C29B H29B . 0.9500 ?
C55B C56B . 1.394(8) ?
C55B H55B . 0.9500 ?
C56B H56B . 0.9500 ?
C57B C58B . 1.381(9) ?
C57B H57B . 0.9500 ?
C58B H58B . 0.9500 ?

_cod_database_fobs_code 2312100
